data_7228120
loop_
_publ_author_name
'Kumar, Vijay'
'Kumar, Pramod'
'Gupta, Rajeev'

_publ_section_title
;
 Fluorescent detection of multiple ions by two related chemosensors:
 structural elucidations and logic gate applications
;
_journal_issue 37
_journal_name_full 'RSC Adv.'
_journal_page_first 23127
_journal_paper_doi 10.1039/C7RA01453H
_journal_volume 7
_journal_year 2017
_chemical_formula_moiety 'C40 H38 Cd N4 O8 S2'
_chemical_formula_sum 'C40 H38 Cd N4 O8 S2'
_chemical_formula_weight 879.27
_space_group_crystal_system monoclinic
_space_group_IT_number 15
_space_group_name_Hall '-C 2yc'
_space_group_name_H-M_alt 'C 1 2/c 1'
_symmetry_space_group_name_Hall '-C 2yc'
_symmetry_space_group_name_H-M 'C 1 2/c 1'
_atom_sites_solution_hydrogens geom
_audit_creation_method SHELXL-2014/7
_audit_update_record
;
2017-04-03 deposited with the CCDC.
2017-04-18 downloaded from the CCDC.
;
_cell_angle_alpha 90
_cell_angle_beta 96.692(3)
_cell_angle_gamma 90
_cell_formula_units_Z 4
_cell_length_a 16.2629(5)
_cell_length_b 10.0577(3)
_cell_length_c 23.5572(6)
_cell_measurement_reflns_used 11057
_cell_measurement_temperature 298(2)
_cell_measurement_theta_max 29.0390
_cell_measurement_theta_min 3.4100
_cell_volume 3826.94(19)
_computing_cell_refinement 'CrysAlisPro, Oxford Diffraction Ltd.,'
_computing_data_collection 'CrysAlisPro, Oxford Diffraction Ltd.,'
_computing_data_reduction 'CrysAlisPro, Oxford Diffraction Ltd.,'
_computing_molecular_graphics 'WinGx v2014.1'
_computing_publication_material 'WinGx v2014.1'
_computing_structure_refinement 'SHELXL-2014/7 (Sheldrick, 2014)'
_computing_structure_solution 'SHELXL-2014/7 (Sheldrick, 2014)'
_diffrn_ambient_temperature 298(2)
_diffrn_detector_area_resol_mean 15.9853
_diffrn_measured_fraction_theta_full 0.998
_diffrn_measured_fraction_theta_max 0.998
_diffrn_measurement_device_type 'Xcalibur, Sapphire3'
_diffrn_radiation_type MoK\a
_diffrn_radiation_wavelength 0.71073
_diffrn_reflns_av_unetI/netI 0.0298
_diffrn_reflns_Laue_measured_fraction_full 0.998
_diffrn_reflns_Laue_measured_fraction_max 0.998
_diffrn_reflns_limit_h_max 19
_diffrn_reflns_limit_h_min -19
_diffrn_reflns_limit_k_max 11
_diffrn_reflns_limit_k_min -11
_diffrn_reflns_limit_l_max 28
_diffrn_reflns_limit_l_min -5
_diffrn_reflns_number 3382
_diffrn_reflns_point_group_measured_fraction_full 0.998
_diffrn_reflns_point_group_measured_fraction_max 0.998
_diffrn_reflns_theta_full 25.001
_diffrn_reflns_theta_max 25.001
_diffrn_reflns_theta_min 2.866
_exptl_absorpt_coefficient_mu 0.739
_exptl_absorpt_correction_T_max 0.882
_exptl_absorpt_correction_T_min 0.850
_exptl_absorpt_correction_type multi-scan
_exptl_absorpt_process_details sadabs
_exptl_crystal_colour colourless
_exptl_crystal_density_diffrn 1.526
_exptl_crystal_description block
_exptl_crystal_F_000 1800
_exptl_crystal_size_max 0.22
_exptl_crystal_size_mid 0.19
_exptl_crystal_size_min 0.17
_refine_diff_density_max 1.329
_refine_diff_density_min -2.766
_refine_diff_density_rms 0.184
_refine_ls_extinction_method none
_refine_ls_goodness_of_fit_ref 1.290
_refine_ls_hydrogen_treatment constr
_refine_ls_matrix_type full
_refine_ls_number_parameters 285
_refine_ls_number_reflns 3374
_refine_ls_number_restraints 51
_refine_ls_restrained_S_all 1.283
_refine_ls_R_factor_all 0.0783
_refine_ls_R_factor_gt 0.0777
_refine_ls_shift/su_max 0.031
_refine_ls_shift/su_mean 0.001
_refine_ls_structure_factor_coef Fsqd
_refine_ls_weighting_details 'w=1/[\s^2^(Fo^2^)+99.8654P] where P=(Fo^2^+2Fc^2^)/3'
_refine_ls_weighting_scheme calc
_refine_ls_wR_factor_gt 0.1853
_refine_ls_wR_factor_ref 0.1855
_reflns_Friedel_coverage 0.000
_reflns_number_gt 3344
_reflns_number_total 3374
_reflns_threshold_expression 'I > 2\s(I)'
_cod_data_source_file c7ra01453h2.cif
_cod_data_source_block L2-Cd
_cod_database_code 7228120
_shelx_shelxl_version_number 2014/7
_shelx_space_group_comment
;
The symmetry employed for this shelxl refinement is uniquely defined
by the following loop, which should always be used as a source of
symmetry information in preference to the above space-group names.
They are only intended as comments.
;

loop_
_space_group_symop_operation_xyz
'x, y, z'
'-x, y, -z+1/2'
'x+1/2, y+1/2, z'
'-x+1/2, y+1/2, -z+1/2'
'-x, -y, -z'
'x, -y, z-1/2'
'-x+1/2, -y+1/2, -z'
'x+1/2, -y+1/2, z-1/2'

loop_
_atom_site_label
_atom_site_type_symbol
_atom_site_fract_x
_atom_site_fract_y
_atom_site_fract_z
_atom_site_U_iso_or_equiv
_atom_site_adp_type
_atom_site_occupancy
_atom_site_site_symmetry_order
_atom_site_calc_flag
_atom_site_refinement_flags_posn
_atom_site_refinement_flags_adp
_atom_site_refinement_flags_occupancy
_atom_site_disorder_assembly
_atom_site_disorder_group
Cd1 Cd 1.0000 0.19294(9) 0.2500 0.0150(2) Uani 1 2 d S TU P . .
N1 N 0.7602(4) 0.3986(7) -0.2764(3) 0.0206(16) Uani 1 1 d . . . . .
H1 H 0.7954 0.4272 -0.2980 0.025 Uiso 1 1 calc R U . . .
O3 O 0.6318(4) 0.3104(8) -0.2739(3) 0.0295(15) Uani 1 1 d . . . . .
O2 O 0.9742(4) 0.2984(8) 0.1677(3) 0.0400(19) Uani 1 1 d . . . . .
C5 C 0.8396(5) 0.3928(9) -0.0993(4) 0.0191(18) Uani 1 1 d . . . . .
O1 O 0.8972(4) 0.4814(8) 0.1745(3) 0.0368(17) Uani 1 1 d . . . . .
N2 N 0.5935(4) 0.3418(7) -0.3918(3) 0.0225(16) Uani 1 1 d . . . . .
H2 H 0.5534 0.3071 -0.3762 0.027 Uiso 1 1 calc R U . . .
C1 C 0.7571(6) 0.2954(9) -0.1814(4) 0.0268(19) Uani 1 1 d . . . . .
H1A H 0.7209 0.2296 -0.1967 0.032 Uiso 1 1 calc R U . . .
C4 C 0.8696(5) 0.4863(9) -0.1353(4) 0.0205(18) Uani 1 1 d . . . . .
H4 H 0.9077 0.5497 -0.1202 0.025 Uiso 1 1 calc R U . . .
C2 C 0.7849(5) 0.3929(8) -0.2165(3) 0.0175(17) Uani 1 1 d . . . . .
C6 C 0.7838(5) 0.2974(10) -0.1232(4) 0.0258(19) Uani 1 1 d . . . . .
H6 H 0.7641 0.2336 -0.0996 0.031 Uiso 1 1 calc R U . . .
C16 C 0.6682(6) 0.4207(10) -0.4572(4) 0.028(2) Uani 1 1 d . . . . .
H16 H 0.6849 0.4466 -0.4919 0.034 Uiso 1 1 calc R U . . .
C7 C 0.8661(5) 0.3938(8) -0.0364(3) 0.0169(17) Uani 1 1 d . . . . .
C17 C 0.5933(6) 0.3677(9) -0.4484(4) 0.025(2) Uani 1 1 d . . . . .
H17 H 0.5494 0.3519 -0.4765 0.030 Uiso 1 1 calc R U . . .
C14 C 0.6682(5) 0.3800(8) -0.3636(4) 0.0184(18) Uani 1 1 d . . . . .
C10 C 0.9109(5) 0.3936(9) 0.0824(4) 0.0217(19) Uani 1 1 d . . . . .
C15 C 0.7146(6) 0.4284(9) -0.4031(4) 0.028(2) Uani 1 1 d . . . . .
H15 H 0.7683 0.4611 -0.3957 0.034 Uiso 1 1 calc R U . . .
C3 C 0.8431(6) 0.4853(9) -0.1933(4) 0.0237(19) Uani 1 1 d . . . . .
H3 H 0.8645 0.5471 -0.2171 0.028 Uiso 1 1 calc R U . . .
C11 C 0.8968(5) 0.2751(8) 0.0531(4) 0.0237(19) Uani 1 1 d . . . . .
H11 H 0.9026 0.1949 0.0728 0.028 Uiso 1 1 calc R U . . .
C18 C 0.6840(5) 0.3615(8) -0.3016(3) 0.0159(17) Uani 1 1 d . . . . .
C12 C 0.8739(6) 0.2749(8) -0.0057(4) 0.0222(18) Uani 1 1 d . . . . .
H12 H 0.8637 0.1946 -0.0248 0.027 Uiso 1 1 calc R U . . .
C9 C 0.9039(5) 0.5127(9) 0.0521(4) 0.024(2) Uani 1 1 d . . . . .
H9 H 0.9132 0.5929 0.0714 0.029 Uiso 1 1 calc R U . . .
C8 C 0.8830(6) 0.5127(9) -0.0069(4) 0.0227(19) Uani 1 1 d . . . . .
H8 H 0.8804 0.5927 -0.0268 0.027 Uiso 1 1 calc R U . . .
C13 C 0.9279(5) 0.3919(10) 0.1471(4) 0.026(2) Uani 1 1 d . . . . .
O4A O 1.0288(10) -0.0095(14) 0.2931(7) 0.037(3) Uani 0.5 1 d . U P A 1
S1A S 1.0584(3) -0.0472(4) 0.3544(2) 0.0253(10) Uani 0.5 1 d . U P A 1
O4B O 1.0457(10) 0.0413(15) 0.3225(7) 0.037(3) Uani 0.5 1 d . U P A 2
S1B S 1.0791(4) -0.0949(5) 0.3098(2) 0.0399(13) Uani 0.5 1 d . U P A 2
C19B C 1.144(2) -0.151(4) 0.3470(15) 0.073(12) Uiso 0.5 1 d . . P A 2
H19A H 1.1944 -0.1058 0.3426 0.110 Uiso 0.5 1 calc R U P A 2
H19B H 1.1488 -0.2434 0.3382 0.110 Uiso 0.5 1 calc R U P A 2
H19C H 1.1313 -0.1417 0.3857 0.110 Uiso 0.5 1 calc R U P A 2
C20B C 0.999(2) -0.213(3) 0.3182(18) 0.096(11) Uani 0.5 1 d . U P A 2
H19D H 0.9966 -0.2290 0.3582 0.143 Uiso 0.5 1 calc R U P A 2
H19E H 1.0109 -0.2951 0.2999 0.143 Uiso 0.5 1 calc R U P A 2
H19F H 0.9469 -0.1789 0.3012 0.143 Uiso 0.5 1 calc R U P A 2
C19A C 1.1497(14) -0.133(2) 0.3709(11) 0.033(5) Uani 0.5 1 d . U P A 1
H1AA H 1.1607 -0.1854 0.3387 0.049 Uiso 0.5 1 calc R U P A 1
H1AB H 1.1452 -0.1893 0.4031 0.049 Uiso 0.5 1 calc R U P A 1
H1AC H 1.1941 -0.0705 0.3800 0.049 Uiso 0.5 1 calc R U P A 1
C20A C 0.9858(13) -0.166(2) 0.3712(11) 0.040(5) Uani 0.5 1 d . U P A 1
H1BA H 0.9346 -0.1231 0.3763 0.061 Uiso 0.5 1 calc R U P A 1
H1BB H 1.0067 -0.2116 0.4058 0.061 Uiso 0.5 1 calc R U P A 1
H1BC H 0.9766 -0.2297 0.3406 0.061 Uiso 0.5 1 calc R U P A 1

loop_
_atom_site_aniso_label
_atom_site_aniso_U_11
_atom_site_aniso_U_22
_atom_site_aniso_U_33
_atom_site_aniso_U_23
_atom_site_aniso_U_13
_atom_site_aniso_U_12
Cd1 0.0141(4) 0.0189(4) 0.0119(4) 0.000 0.0011(3) 0.000
N1 0.019(4) 0.026(4) 0.016(3) 0.003(3) -0.003(3) -0.008(3)
O3 0.020(3) 0.046(4) 0.024(3) 0.000(3) 0.007(2) -0.005(3)
O2 0.037(4) 0.064(5) 0.019(3) 0.018(3) 0.005(3) 0.029(4)
C5 0.013(4) 0.023(4) 0.021(4) 0.002(3) -0.001(3) 0.005(3)
O1 0.031(4) 0.060(5) 0.019(3) -0.002(3) -0.001(3) 0.016(4)
N2 0.020(4) 0.026(4) 0.021(4) -0.002(3) -0.001(3) -0.002(3)
C1 0.023(4) 0.024(5) 0.031(5) 0.004(4) -0.005(4) -0.008(4)
C4 0.019(4) 0.025(5) 0.018(4) -0.001(4) 0.003(3) -0.008(4)
C2 0.018(4) 0.018(4) 0.016(4) 0.002(3) -0.001(3) -0.008(3)
C6 0.021(4) 0.027(5) 0.029(5) 0.008(4) -0.001(4) -0.009(4)
C16 0.039(5) 0.027(5) 0.020(5) 0.007(4) 0.009(4) -0.004(4)
C7 0.013(4) 0.023(4) 0.015(4) 0.002(3) 0.002(3) 0.000(4)
C17 0.027(5) 0.027(5) 0.019(4) 0.000(4) -0.004(4) -0.001(4)
C14 0.017(4) 0.017(4) 0.021(4) -0.002(3) 0.002(3) -0.001(3)
C10 0.013(4) 0.035(5) 0.018(4) 0.002(4) 0.006(3) 0.004(4)
C15 0.024(5) 0.031(5) 0.029(5) 0.006(4) -0.001(4) -0.007(4)
C3 0.022(4) 0.027(5) 0.022(4) 0.007(4) 0.001(4) 0.002(4)
C11 0.026(5) 0.019(5) 0.026(4) 0.012(4) 0.003(4) 0.002(4)
C18 0.015(4) 0.015(4) 0.017(4) 0.002(3) 0.000(3) 0.004(3)
C12 0.028(5) 0.015(4) 0.023(4) 0.000(3) -0.003(4) -0.003(4)
C9 0.028(5) 0.026(5) 0.018(4) -0.001(4) 0.001(4) 0.000(4)
C8 0.031(5) 0.020(4) 0.017(4) 0.003(3) 0.002(4) 0.000(4)
C13 0.017(4) 0.044(6) 0.017(4) 0.005(4) 0.005(3) 0.003(4)
O4A 0.053(9) 0.022(6) 0.034(6) 0.003(5) -0.002(5) 0.006(6)
S1A 0.026(2) 0.019(2) 0.030(2) -0.0011(19) 0.0029(19) -0.0022(18)
O4B 0.043(8) 0.032(6) 0.035(7) 0.014(5) -0.003(6) 0.007(5)
S1B 0.053(3) 0.029(3) 0.035(3) 0.006(2) -0.002(2) 0.003(2)
C20B 0.082(15) 0.057(12) 0.14(3) 0.034(14) -0.009(16) -0.017(11)
C19A 0.032(7) 0.025(10) 0.040(12) 0.005(9) -0.003(7) 0.001(6)
C20A 0.030(8) 0.026(9) 0.065(12) 0.016(9) 0.007(8) -0.001(6)

loop_
_atom_type_symbol
_atom_type_description
_atom_type_scat_dispersion_real
_atom_type_scat_dispersion_imag
_atom_type_scat_source
C C 0.0033 0.0016 'International Tables Vol C Tables 4.2.6.8 and 6.1.1.4'
H H 0.0000 0.0000 'International Tables Vol C Tables 4.2.6.8 and 6.1.1.4'
Cd Cd -0.8075 1.2024 'International Tables Vol C Tables 4.2.6.8 and 6.1.1.4'
N N 0.0061 0.0033 'International Tables Vol C Tables 4.2.6.8 and 6.1.1.4'
O O 0.0106 0.0060 'International Tables Vol C Tables 4.2.6.8 and 6.1.1.4'
S S 0.1246 0.1234 'International Tables Vol C Tables 4.2.6.8 and 6.1.1.4'

loop_
_geom_angle_atom_site_label_1
_geom_angle_atom_site_label_2
_geom_angle_atom_site_label_3
_geom_angle
_geom_angle_site_symmetry_1
_geom_angle_site_symmetry_3
O2 Cd1 O2 122.6(4) 2_755 .
O2 Cd1 O4A 91.7(5) 2_755 .
O2 Cd1 O4A 145.2(5) . .
O2 Cd1 O4A 145.2(5) 2_755 2_755
O2 Cd1 O4A 91.7(5) . 2_755
O4A Cd1 O4A 55.3(8) . 2_755
O2 Cd1 O3 83.0(2) 2_755 7_655
O2 Cd1 O3 97.8(2) . 7_655
O4A Cd1 O3 91.6(4) . 7_655
O4A Cd1 O3 87.0(4) 2_755 7_655
O2 Cd1 O3 97.8(2) 2_755 8_556
O2 Cd1 O3 83.0(2) . 8_556
O4A Cd1 O3 87.0(4) . 8_556
O4A Cd1 O3 91.6(4) 2_755 8_556
O3 Cd1 O3 178.3(4) 7_655 8_556
O2 Cd1 O4B 70.2(5) 2_755 .
O2 Cd1 O4B 164.6(4) . .
O3 Cd1 O4B 92.2(4) 7_655 .
O3 Cd1 O4B 86.7(4) 8_556 .
O2 Cd1 O4B 164.6(4) 2_755 2_755
O2 Cd1 O4B 70.2(5) . 2_755
O3 Cd1 O4B 86.7(4) 7_655 2_755
O3 Cd1 O4B 92.2(4) 8_556 2_755
O4B Cd1 O4B 98.9(9) . 2_755
C18 N1 C2 124.0(7) . .
C18 N1 H1 118.0 . .
C2 N1 H1 118.0 . .
C18 O3 Cd1 148.9(6) . 7_655
C13 O2 Cd1 137.6(6) . .
C4 C5 C6 118.6(8) . .
C4 C5 C7 121.2(8) . .
C6 C5 C7 120.2(8) . .
C17 N2 C14 108.9(7) . .
C17 N2 H2 125.6 . .
C14 N2 H2 125.6 . .
C6 C1 C2 119.4(8) . .
C6 C1 H1A 120.3 . .
C2 C1 H1A 120.3 . .
C3 C4 C5 120.4(8) . .
C3 C4 H4 119.8 . .
C5 C4 H4 119.8 . .
C1 C2 C3 119.3(8) . .
C1 C2 N1 123.0(8) . .
C3 C2 N1 117.6(7) . .
C1 C6 C5 121.5(8) . .
C1 C6 H6 119.3 . .
C5 C6 H6 119.3 . .
C17 C16 C15 106.1(8) . .
C17 C16 H16 126.9 . .
C15 C16 H16 126.9 . .
C8 C7 C12 118.4(7) . .
C8 C7 C5 121.2(7) . .
C12 C7 C5 120.4(7) . .
N2 C17 C16 108.9(8) . .
N2 C17 H17 125.6 . .
C16 C17 H17 125.6 . .
C15 C14 N2 107.5(8) . .
C15 C14 C18 133.1(8) . .
N2 C14 C18 119.4(7) . .
C11 C10 C9 119.1(8) . .
C11 C10 C13 119.5(8) . .
C9 C10 C13 121.3(8) . .
C14 C15 C16 108.6(8) . .
C14 C15 H15 125.7 . .
C16 C15 H15 125.7 . .
C4 C3 C2 120.7(8) . .
C4 C3 H3 119.6 . .
C2 C3 H3 119.6 . .
C10 C11 C12 120.5(8) . .
C10 C11 H11 119.8 . .
C12 C11 H11 119.8 . .
O3 C18 N1 121.9(7) . .
O3 C18 C14 121.7(7) . .
N1 C18 C14 116.4(7) . .
C11 C12 C7 120.8(8) . .
C11 C12 H12 119.6 . .
C7 C12 H12 119.6 . .
C8 C9 C10 120.5(8) . .
C8 C9 H9 119.7 . .
C10 C9 H9 119.7 . .
C9 C8 C7 120.6(8) . .
C9 C8 H8 119.7 . .
C7 C8 H8 119.7 . .
O1 C13 O2 126.5(8) . .
O1 C13 C10 118.4(8) . .
O2 C13 C10 115.2(8) . .
S1A O4A Cd1 131.8(9) . .
O4A S1A C19A 120.7(11) . .
O4A S1A C20A 103.7(10) . .
C19A S1A C20A 101.1(11) . .
S1B O4B Cd1 122.3(9) . .
C19B S1B O4B 119.8(18) . .
C19B S1B C20B 99(2) . .
O4B S1B C20B 107.2(15) . .
S1B C19B H19A 109.5 . .
S1B C19B H19B 109.5 . .
H19A C19B H19B 109.5 . .
S1B C19B H19C 109.5 . .
H19A C19B H19C 109.5 . .
H19B C19B H19C 109.5 . .
S1B C20B H19D 109.5 . .
S1B C20B H19E 109.5 . .
H19D C20B H19E 109.5 . .
S1B C20B H19F 109.5 . .
H19D C20B H19F 109.5 . .
H19E C20B H19F 109.5 . .
S1A C19A H1AA 109.5 . .
S1A C19A H1AB 109.5 . .
H1AA C19A H1AB 109.5 . .
S1A C19A H1AC 109.5 . .
H1AA C19A H1AC 109.5 . .
H1AB C19A H1AC 109.5 . .
S1A C20A H1BA 109.5 . .
S1A C20A H1BB 109.5 . .
H1BA C20A H1BB 109.5 . .
S1A C20A H1BC 109.5 . .
H1BA C20A H1BC 109.5 . .
H1BB C20A H1BC 109.5 . .

loop_
_geom_bond_atom_site_label_1
_geom_bond_atom_site_label_2
_geom_bond_distance
_geom_bond_site_symmetry_2
Cd1 O2 2.206(6) 2_755
Cd1 O2 2.206(6) .
Cd1 O4A 2.299(14) .
Cd1 O4A 2.299(14) 2_755
Cd1 O3 2.278(6) 7_655
Cd1 O3 2.278(6) 8_556
Cd1 O4B 2.345(14) .
Cd1 O4B 2.345(14) 2_755
N1 C18 1.362(10) .
N1 C2 1.422(10) .
N1 H1 0.8600 .
O3 C18 1.241(10) .
O3 Cd1 2.278(6) 7_655
O2 C13 1.266(12) .
C5 C4 1.391(12) .
C5 C6 1.394(12) .
C5 C7 1.495(11) .
O1 C13 1.246(12) .
N2 C17 1.358(11) .
N2 C14 1.369(11) .
N2 H2 0.8600 .
C1 C6 1.389(12) .
C1 C2 1.392(12) .
C1 H1A 0.9300 .
C4 C3 1.385(12) .
C4 H4 0.9300 .
C2 C3 1.393(12) .
C6 H6 0.9300 .
C16 C17 1.366(13) .
C16 C15 1.405(13) .
C16 H16 0.9300 .
C7 C8 1.394(12) .
C7 C12 1.395(11) .
C17 H17 0.9300 .
C14 C15 1.356(12) .
C14 C18 1.465(11) .
C10 C11 1.383(13) .
C10 C9 1.393(13) .
C10 C13 1.516(12) .
C15 H15 0.9300 .
C3 H3 0.9300 .
C11 C12 1.391(12) .
C11 H11 0.9300 .
C12 H12 0.9300 .
C9 C8 1.390(12) .
C9 H9 0.9300 .
C8 H8 0.9300 .
O4A S1A 1.517(16) .
S1A C19A 1.72(2) .
S1A C20A 1.76(2) .
O4B S1B 1.517(17) .
S1B C19B 1.40(4) .
S1B C20B 1.79(3) .
C19B H19A 0.9600 .
C19B H19B 0.9600 .
C19B H19C 0.9600 .
C20B H19D 0.9600 .
C20B H19E 0.9600 .
C20B H19F 0.9600 .
C19A H1AA 0.9600 .
C19A H1AB 0.9600 .
C19A H1AC 0.9600 .
C20A H1BA 0.9600 .
C20A H1BB 0.9600 .
C20A H1BC 0.9600 .

loop_
_geom_torsion_atom_site_label_1
_geom_torsion_atom_site_label_2
_geom_torsion_atom_site_label_3
_geom_torsion_atom_site_label_4
_geom_torsion
_geom_torsion_site_symmetry_1
C6 C5 C4 C3 1.2(13) .
C7 C5 C4 C3 -178.7(8) .
C6 C1 C2 C3 4.1(14) .
C6 C1 C2 N1 -179.6(8) .
C18 N1 C2 C1 33.5(14) .
C18 N1 C2 C3 -150.2(8) .
C2 C1 C6 C5 -1.6(14) .
C4 C5 C6 C1 -1.0(14) .
C7 C5 C6 C1 178.9(8) .
C4 C5 C7 C8 33.9(12) .
C6 C5 C7 C8 -146.0(9) .
C4 C5 C7 C12 -146.5(9) .
C6 C5 C7 C12 33.6(12) .
C14 N2 C17 C16 0.9(10) .
C15 C16 C17 N2 -0.8(11) .
C17 N2 C14 C15 -0.7(10) .
C17 N2 C14 C18 -179.6(8) .
N2 C14 C15 C16 0.2(11) .
C18 C14 C15 C16 178.9(9) .
C17 C16 C15 C14 0.4(11) .
C5 C4 C3 C2 1.4(14) .
C1 C2 C3 C4 -4.0(14) .
N1 C2 C3 C4 179.5(8) .
C9 C10 C11 C12 -1.6(13) .
C13 C10 C11 C12 174.4(8) .
Cd1 O3 C18 N1 129.5(9) 7_655
Cd1 O3 C18 C14 -53.1(16) 7_655
C2 N1 C18 O3 -5.2(13) .
C2 N1 C18 C14 177.2(8) .
C15 C14 C18 O3 -177.7(10) .
N2 C14 C18 O3 0.9(13) .
C15 C14 C18 N1 -0.2(14) .
N2 C14 C18 N1 178.4(7) .
C10 C11 C12 C7 1.1(14) .
C8 C7 C12 C11 1.0(13) .
C5 C7 C12 C11 -178.6(8) .
C11 C10 C9 C8 0.0(13) .
C13 C10 C9 C8 -175.9(8) .
C10 C9 C8 C7 2.2(14) .
C12 C7 C8 C9 -2.6(13) .
C5 C7 C8 C9 177.0(8) .
Cd1 O2 C13 O1 22.8(17) .
Cd1 O2 C13 C10 -158.4(7) .
C11 C10 C13 O1 -140.9(9) .
C9 C10 C13 O1 34.9(13) .
C11 C10 C13 O2 40.2(12) .
C9 C10 C13 O2 -143.9(9) .
Cd1 O4A S1A C19A -120.8(14) .
Cd1 O4A S1A C20A 127.2(13) .
Cd1 O4B S1B C19B 145(2) .
Cd1 O4B S1B C20B -103.0(16) .
